data_4323980
loop_
_publ_author_name
'Michael Veith'
'Sanjay Mathur'
'Volker Huch'

_publ_section_title
;
 Synthesis and Spectroscopic Characterization of Novel Heterotermetallic
 Isopropoxides: X-ray Crystal Structures of ICd{M2(OPri)9} and
 [{Cd(OPri)3}Ba{M2(OPri)9}]2 (M = Ti, Hf)
;
_journal_name_full 'Inorganic Chemistry'
_journal_page_first 7295
_journal_page_last 7303
_journal_paper_doi 10.1021/ic960116p
_journal_volume 35
_journal_year 1996
_chemical_formula_sum 'C27 H63 Cd I O9 Ti2'
_chemical_formula_weight 866.87
_chemical_name_systematic
;
 ?
;
_space_group_IT_number 11
_symmetry_cell_setting monoclinic
_symmetry_space_group_name_Hall '-P 2yb'
_symmetry_space_group_name_H-M 'P 1 21/m 1'
_atom_sites_solution_hydrogens geom
_atom_sites_solution_primary direct
_atom_sites_solution_secondary difmap
_audit_creation_method SHELXL
_cell_angle_alpha 90.00
_cell_angle_beta 116.69(14)
_cell_angle_gamma 90.00
_cell_formula_units_Z 2
_cell_length_a 11.708(24)
_cell_length_b 15.779(31)
_cell_length_c 12.156(23)
_cell_measurement_temperature 293(2)
_cell_volume 2006(7)
_computing_structure_refinement 'SHELXL-93 (Sheldrick, 1993)'
_computing_structure_solution 'SHELXS-86 (Sheldrick, 1990)'
_diffrn_ambient_temperature 293(2)
_diffrn_radiation_monochromator graphite
_diffrn_radiation_source 'fine-focus sealed tube'
_diffrn_radiation_type MoK\a
_diffrn_radiation_wavelength 0.71073
_diffrn_reflns_av_R_equivalents 0.0000
_diffrn_reflns_av_sigmaI/netI 0.0111
_diffrn_reflns_limit_h_max 12
_diffrn_reflns_limit_h_min -13
_diffrn_reflns_limit_k_max 18
_diffrn_reflns_limit_k_min 0
_diffrn_reflns_limit_l_max 14
_diffrn_reflns_limit_l_min 0
_diffrn_reflns_number 3675
_diffrn_reflns_theta_max 25.00
_diffrn_reflns_theta_min 1.87
_exptl_absorpt_coefficient_mu 1.722
_exptl_absorpt_correction_T_max 0.9801
_exptl_absorpt_correction_T_min 0.5887
_exptl_absorpt_correction_type empirical
_exptl_crystal_density_diffrn 1.435
_exptl_crystal_F_000 884
_exptl_crystal_size_max 0.6
_exptl_crystal_size_mid 0.4
_exptl_crystal_size_min 0.3
_refine_diff_density_max 0.639
_refine_diff_density_min -0.740
_refine_diff_density_rms 0.127
_refine_ls_extinction_method none
_refine_ls_goodness_of_fit_all 1.249
_refine_ls_goodness_of_fit_obs 1.302
_refine_ls_matrix_type full
_refine_ls_number_parameters 225
_refine_ls_number_reflns 3672
_refine_ls_number_restraints 0
_refine_ls_restrained_S_all 1.255
_refine_ls_restrained_S_obs 1.302
_refine_ls_R_factor_all 0.0616
_refine_ls_R_factor_obs 0.0514
_refine_ls_shift/esd_max 0.805
_refine_ls_shift/esd_mean 0.102
_refine_ls_structure_factor_coef Fsqd
_refine_ls_weighting_details 'w=1/[\s^2^(Fo^2^)+(0.0583P)^2^+1.8636P] where P=(Fo^2^+2Fc^2^)/3'
_refine_ls_weighting_scheme calc
_refine_ls_wR_factor_all 0.1490
_refine_ls_wR_factor_obs 0.1392
_reflns_number_observed 3014
_reflns_number_total 3675
_reflns_observed_criterion >2sigma(I)
_cod_data_source_file ic960116p_1.cif
_cod_data_source_block compund_1
_cod_depositor_comments
;
The following automatic conversions were performed:

'_refine_ls_weighting_scheme' value 'calc
w=1/[\s^2^(Fo^2^)+(0.0583P)^2^+1.8636P] where P=(Fo^2^+2Fc^2^)/3' was
changed to 'calc'. New tag '_refine_ls_weighting_details' was
created. The value of the new tag was set to
'w=1/[\s^2^(Fo^2^)+(0.0583P)^2^+1.8636P] where P=(Fo^2^+2Fc^2^)/3'.

Automatic conversion script
Id: cif_fix_values 3143 2015-03-26 13:38:13Z robertas 
;
_cod_original_cell_volume 2006.5(68)
_cod_database_code 4323980

loop_
_symmetry_equiv_pos_as_xyz
'x, y, z'
'x, -y+1/2, z'
'-x, -y, -z'
'-x, y-1/2, -z'

loop_
_atom_site_aniso_label
_atom_site_aniso_U_11
_atom_site_aniso_U_22
_atom_site_aniso_U_33
_atom_site_aniso_U_23
_atom_site_aniso_U_13
_atom_site_aniso_U_12
Cd 0.0539(3) 0.1064(5) 0.0918(4) 0.000 0.0316(3) 0.000
Ti1 0.0613(6) 0.0672(7) 0.0601(6) 0.000 0.0291(5) 0.000
Ti2 0.0616(6) 0.0817(8) 0.0617(6) 0.000 0.0311(5) 0.000
I 0.0573(4) 0.230(2) 0.1796(9) 0.0014(10) 0.0427(5) -0.0087(6)
O1 0.067(2) 0.055(2) 0.074(2) 0.0035(13) 0.0328(14) 0.0026(13)
O2 0.054(2) 0.085(3) 0.073(3) 0.000 0.031(2) 0.000
O3 0.074(3) 0.105(4) 0.079(3) 0.000 0.046(2) 0.000
O4 0.064(3) 0.128(4) 0.067(3) 0.000 0.022(2) 0.000
O5 0.098(2) 0.099(3) 0.072(2) -0.022(2) 0.039(2) -0.017(2)
O6 0.099(3) 0.109(3) 0.084(2) 0.017(2) 0.053(2) -0.005(2)
C1 0.107(5) 0.064(3) 0.194(8) 0.011(4) 0.054(5) 0.021(3)
C2 0.152(6) 0.067(3) 0.135(5) -0.001(3) 0.063(5) -0.030(4)
C3 0.200(11) 0.102(6) 0.435(21) -0.014(9) 0.166(14) 0.050(7)
C4 0.049(4) 0.120(8) 0.222(13) 0.000 0.040(6) 0.000
C5 0.085(5) 0.184(9) 0.299(14) -0.043(9) 0.076(7) -0.049(6)
C6 0.105(6) 0.156(9) 0.114(7) 0.000 0.082(6) 0.000
C7 0.175(8) 0.175(8) 0.207(9) -0.037(7) 0.144(8) 0.001(7)
C8 0.090(6) 0.146(8) 0.062(4) 0.000 0.011(4) 0.000
C9 0.146(7) 0.161(8) 0.113(5) 0.031(5) 0.015(5) 0.025(6)
C10 0.133(6) 0.171(8) 0.132(6) -0.086(6) 0.019(6) -0.003(6)
C11 0.170(8) 0.129(6) 0.138(6) -0.058(5) 0.065(6) 0.006(6)
C12A 0.095(16) 0.180(24) 0.113(13) -0.058(14) -0.019(14) 0.021(17)
C12B 0.114(15) 0.265(35) 0.243(34) -0.151(28) 0.085(17) -0.086(18)
C13A 0.148(18) 0.187(24) 0.143(18) 0.002(17) 0.088(15) -0.027(18)
C13B 0.232(25) 0.226(27) 0.101(13) -0.014(14) 0.100(14) -0.143(24)
C14 0.172(11) 0.280(16) 0.233(13) 0.078(12) 0.110(10) -0.046(11)
C15A 0.196(18) 0.108(11) 0.181(17) 0.094(12) 0.109(16) 0.054(12)
C15B 0.265(31) 0.625(72) 0.108(14) 0.052(25) 0.066(17) -0.235(41)

loop_
_atom_site_label
_atom_site_type_symbol
_atom_site_fract_x
_atom_site_fract_y
_atom_site_fract_z
_atom_site_U_iso_or_equiv
_atom_site_thermal_displace_type
_atom_site_occupancy
_atom_site_calc_flag
_atom_site_refinement_flags
_atom_site_disorder_group
Cd Cd 0.95742(5) 0.2500 0.23849(5) 0.0845(2) Uani 1 d S .
Ti1 Ti 1.23956(10) 0.2500 0.46034(10) 0.0622(3) Uani 1 d S .
Ti2 Ti 1.20428(11) 0.2500 0.19200(10) 0.0671(3) Uani 1 d S .
I I 0.70852(7) 0.2250 0.15010(11) 0.1597(7) Uani 0.50 d P .
O1 O 1.1395(3) 0.3282(2) 0.2984(3) 0.0652(7) Uani 1 d . .
O2 O 1.3485(4) 0.2500 0.3682(4) 0.0702(11) Uani 1 d S .
O3 O 1.0712(5) 0.2500 0.4532(4) 0.0815(13) Uani 1 d S .
O4 O 1.0238(5) 0.2500 0.0831(4) 0.0894(14) Uani 1 d S .
O5 O 1.3100(4) 0.3355(2) 0.5638(3) 0.0895(10) Uani 1 d . .
O6 O 1.2540(4) 0.3352(3) 0.1282(3) 0.0926(11) Uani 1 d . .
C1 C 1.1232(7) 0.4190(4) 0.2846(8) 0.127(3) Uani 1 d . .
C2 C 1.2481(8) 0.4667(4) 0.3360(7) 0.118(2) Uani 1 d . .
C3 C 1.0204(12) 0.4500(6) 0.2949(15) 0.237(7) Uani 1 d . .
C4 C 1.4832(8) 0.2500 0.4059(13) 0.138(4) Uani 1 d S .
C5 C 1.5431(8) 0.3305(7) 0.4403(12) 0.193(5) Uani 1 d . .
C6 C 1.0373(9) 0.2500 0.5515(9) 0.113(3) Uani 1 d S .
C7 C 0.9580(10) 0.3292(6) 0.5405(10) 0.164(4) Uani 1 d . .
C8 C 0.9594(9) 0.2500 -0.0479(7) 0.108(3) Uani 1 d S .
C9 C 0.8778(9) 0.3308(6) -0.0891(7) 0.156(3) Uani 1 d . .
C10 C 1.3695(9) 0.3804(7) 0.6751(8) 0.161(4) Uani 1 d . .
C11 C 1.2960(9) 0.4573(6) 0.6795(7) 0.147(3) Uani 1 d . .
C12A C 1.4839(23) 0.3616(24) 0.7595(25) 0.154(12) Uani 0.50 d P .
C12B C 1.5159(30) 0.3804(31) 0.7277(36) 0.206(19) Uani 0.50 d P .
C13A C 1.2997(26) 0.4190(18) 0.0830(23) 0.151(8) Uani 0.50 d P .
C13B C 1.2967(29) 0.3639(18) 0.0460(19) 0.177(13) Uani 0.50 d P .
C14 C 1.4050(13) 0.3985(10) 0.0776(13) 0.221(6) Uani 1 d . .
C15A C 1.2027(23) 0.4565(11) -0.0072(22) 0.153(7) Uani 0.50 d P .
C15B C 1.2239(31) 0.3512(30) -0.0760(19) 0.339(27) Uani 0.50 d P .

loop_
_atom_type_symbol
_atom_type_description
_atom_type_scat_dispersion_real
_atom_type_scat_dispersion_imag
_atom_type_scat_source
C C 0.0033 0.0016 'International Tables Vol C Tables 4.2.6.8 and 6.1.1.4'
H H 0.0000 0.0000 'International Tables Vol C Tables 4.2.6.8 and 6.1.1.4'
O O 0.0106 0.0060 'International Tables Vol C Tables 4.2.6.8 and 6.1.1.4'
Ti Ti 0.2776 0.4457 'International Tables Vol C Tables 4.2.6.8 and 6.1.1.4'
Cd Cd -0.8075 1.2024 'International Tables Vol C Tables 4.2.6.8 and 6.1.1.4'
I I -0.4742 1.8119 'International Tables Vol C Tables 4.2.6.8 and 6.1.1.4'

loop_
_geom_angle_atom_site_label_1
_geom_angle_atom_site_label_2
_geom_angle_atom_site_label_3
_geom_angle
_geom_angle_site_symmetry_1
_geom_angle_site_symmetry_3
_geom_angle_publ_flag
O1 Cd O1 65.5(2) 2 . ?
O1 Cd O3 70.2(2) 2 . ?
O1 Cd O3 70.2(2) . . ?
O1 Cd O4 69.9(2) 2 . ?
O1 Cd O4 69.9(2) . . ?
O3 Cd O4 132.2(2) . . ?
O1 Cd I 138.65(13) 2 . ?
O1 Cd I 155.79(9) . . ?
O3 Cd I 115.2(2) . . ?
O4 Cd I 112.1(2) . . ?
O1 Cd I 155.79(9) 2 2 ?
O1 Cd I 138.65(13) . 2 ?
O3 Cd I 115.2(2) . 2 ?
O4 Cd I 112.1(2) . 2 ?
O5 Ti1 O5 98.9(3) 2 . ?
O5 Ti1 O3 99.9(2) 2 . ?
O5 Ti1 O3 99.9(2) . . ?
O5 Ti1 O2 100.5(2) 2 . ?
O5 Ti1 O2 100.5(2) . . ?
O3 Ti1 O2 148.3(2) . . ?
O5 Ti1 O1 95.8(2) 2 2 ?
O5 Ti1 O1 164.97(15) . 2 ?
O3 Ti1 O1 80.5(2) . 2 ?
O2 Ti1 O1 73.6(2) . 2 ?
O5 Ti1 O1 164.97(15) 2 . ?
O5 Ti1 O1 95.8(2) . . ?
O3 Ti1 O1 80.5(2) . . ?
O2 Ti1 O1 73.6(2) . . ?
O1 Ti1 O1 69.4(2) 2 . ?
O6 Ti2 O6 98.4(3) 2 . ?
O6 Ti2 O4 100.0(2) 2 . ?
O6 Ti2 O4 100.0(2) . . ?
O6 Ti2 O2 100.3(2) 2 . ?
O6 Ti2 O2 100.3(2) . . ?
O4 Ti2 O2 148.7(2) . . ?
O6 Ti2 O1 95.8(2) 2 2 ?
O6 Ti2 O1 165.37(15) . 2 ?
O4 Ti2 O1 80.8(2) . 2 ?
O2 Ti2 O1 73.7(2) . 2 ?
O6 Ti2 O1 165.37(15) 2 . ?
O6 Ti2 O1 95.8(2) . . ?
O4 Ti2 O1 80.8(2) . . ?
O2 Ti2 O1 73.7(2) . . ?
O1 Ti2 O1 69.8(2) 2 . ?
C1 O1 Ti2 124.1(4) . . ?
C1 O1 Ti1 131.2(4) . . ?
Ti2 O1 Ti1 91.6(2) . . ?
C1 O1 Cd 116.3(4) . . ?
Ti2 O1 Cd 91.7(2) . . ?
Ti1 O1 Cd 91.6(2) . . ?
C4 O2 Ti1 134.0(7) . . ?
C4 O2 Ti2 127.4(7) . . ?
Ti1 O2 Ti2 98.6(3) . . ?
C6 O3 Ti1 128.8(5) . . ?
C6 O3 Cd 134.9(5) . . ?
Ti1 O3 Cd 96.2(2) . . ?
C8 O4 Ti2 129.5(5) . . ?
C8 O4 Cd 134.5(5) . . ?
Ti2 O4 Cd 96.0(3) . . ?
C10 O5 Ti1 159.7(6) . . ?
C13B O6 C13A 36.9(12) . . ?
C13B O6 Ti2 149.5(13) . . ?
C13A O6 Ti2 173.5(9) . . ?
C3 C1 O1 115.0(8) . . ?
C3 C1 C2 121.2(8) . . ?
O1 C1 C2 113.1(6) . . ?
C5 C4 C5 126.9(11) 2 . ?
C5 C4 O2 114.9(5) 2 . ?
C5 C4 O2 114.9(5) . . ?
O3 C6 C7 108.4(6) . . ?
O3 C6 C7 108.4(6) . 2 ?
C7 C6 C7 109.8(9) . 2 ?
O4 C8 C9 107.7(5) . 2 ?
O4 C8 C9 107.7(5) . . ?
C9 C8 C9 112.2(10) 2 . ?
C12A C10 O5 122.2(16) . . ?
C12A C10 C11 124.0(16) . . ?
O5 C10 C11 113.4(7) . . ?
O5 C10 C12B 112.3(16) . . ?
C11 C10 C12B 122.3(19) . . ?
C15A C13A C14 123.6(21) . . ?
C15A C13A O6 111.1(20) . . ?
C14 C13A O6 106.3(21) . . ?
C14 C13B C15B 116.5(17) . . ?
C14 C13B O6 124.0(18) . . ?
C15B C13B O6 119.4(18) . . ?
C14 C13B C15A 97.3(20) . . ?
O6 C13B C15A 99.7(21) . . ?

loop_
_geom_bond_atom_site_label_1
_geom_bond_atom_site_label_2
_geom_bond_distance
_geom_bond_site_symmetry_2
_geom_bond_publ_flag
Cd O1 2.281(5) 2 ?
Cd O1 2.281(5) . ?
Cd O3 2.337(7) . ?
Cd O4 2.343(6) . ?
Cd I 2.644(6) . ?
Ti1 O5 1.774(4) 2 ?
Ti1 O5 1.774(4) . ?
Ti1 O3 1.934(6) . ?
Ti1 O2 2.041(5) . ?
Ti1 O1 2.167(5) 2 ?
Ti1 O1 2.167(5) . ?
Ti2 O6 1.775(4) 2 ?
Ti2 O6 1.775(4) . ?
Ti2 O4 1.925(7) . ?
Ti2 O2 2.047(7) . ?
Ti2 O1 2.157(4) 2 ?
Ti2 O1 2.157(4) . ?
O1 C1 1.446(7) . ?
O2 C4 1.431(10) . ?
O3 C6 1.418(9) . ?
O4 C8 1.423(9) . ?
O5 C10 1.405(8) . ?
O6 C13B 1.38(2) . ?
O6 C13A 1.61(3) . ?
C1 C3 1.356(13) . ?
C1 C2 1.508(11) . ?
C4 C5 1.420(10) 2 ?
C4 C5 1.420(10) . ?
C6 C7 1.527(11) . ?
C6 C7 1.527(11) 2 ?
C8 C9 1.536(10) 2 ?
C8 C9 1.536(10) . ?
C10 C12A 1.30(2) . ?
C10 C11 1.501(12) . ?
C10 C12B 1.54(3) . ?
C13A C15A 1.31(3) . ?
C13A C14 1.30(3) . ?
C13B C14 1.27(2) . ?
C13B C15B 1.35(3) . ?
